data_1520730
loop_
_publ_author_name
'Hauge, Sverre'
'Janickis, Vitalijus'
'Maroy, Kjartan'

_publ_section_title
;
 Crystal Structures of Phenyltrimethylammonium Salts of
 Tetrabromoselenate(II) Bromide, [C6H5(CH3)3N]2[SeBr4].[C6H5(CH3)3N]Br and
 a Mixed Tetra(bromo/chloro)selenate(II).
;
_journal_name_full 'Acta Chemica Scandinavica'
_journal_page_first 441
_journal_page_last 444
_journal_paper_doi 10.3891/acta.chem.scand.52-0441
_journal_volume 52
_journal_year 1998
_chemical_formula_sum 'C27 H42 Br5 N3 Se'
_chemical_formula_weight 887.15
_space_group_IT_number 19
_symmetry_cell_setting orthorhombic
_symmetry_Int_Tables_number 19
_symmetry_space_group_name_Hall 'P 2ac 2ab'
_symmetry_space_group_name_H-M 'P 21 21 21'
_cell_angle_alpha 90
_cell_angle_beta 90
_cell_angle_gamma 90
_cell_formula_units_Z 4
_cell_length_a 9.061(2)
_cell_length_b 13.872(4)
_cell_length_c 25.894(5)
_cell_volume 3254.7(13)
_diffrn_ambient_temperature 105
_diffrn_radiation_probe x-ray
_diffrn_radiation_type MoK\a
_diffrn_radiation_wavelength 0.71069
_exptl_absorpt_coefficient_mu 7.32
_exptl_crystal_density_diffrn 1.813
_exptl_crystal_density_meas 1.78
_exptl_crystal_F_000 1736
_refine_ls_goodness_of_fit_ref 1.181
_refine_ls_number_parameters 334
_refine_ls_number_reflns 3472
_refine_ls_R_factor_gt 0.0391
_refine_ls_wR_factor_gt 0.0775
_cod_data_source_file Acta-Chem-Scand-1998-52-441-444-1.cif
_cod_data_source_block 1
_cod_original_cell_volume 3254.7(12)
_cod_database_code 1520730

loop_
_symmetry_equiv_pos_site_id
_symmetry_equiv_pos_as_xyz
1 x,y,z
2 1/2-x,-y,1/2+z
3 1/2+x,1/2-y,-z
4 -x,1/2+y,1/2-z

loop_
_atom_site_label
_atom_site_type_symbol
_atom_site_thermal_displace_type
_atom_site_fract_x
_atom_site_fract_y
_atom_site_fract_z
_atom_site_occupancy
_atom_site_U_iso_or_equiv
_atom_site_calc_flag
_atom_site_refinement_flags
_atom_site_disorder_assembly
_atom_site_disorder_group
N1 N Uiso 0.3712(7) 1.3054(5) 0.8591(2) 1.000 0.0180(10) . . . .
C11 C Uiso 0.4451(10) 1.2504(6) 0.8160(3) 1.000 0.028(2) . . . .
C12 C Uiso 0.4014(9) 1.4097(5) 0.8503(3) 1.000 0.020(2) . . . .
C13 C Uiso 0.2065(10) 1.2918(7) 0.8550(4) 1.000 0.032(2) . . . .
C14 C Uiso 0.4233(8) 1.2696(5) 0.9095(3) 1.000 0.019(2) . . . .
C15 C Uiso 0.4792(10) 1.3326(6) 0.9472(3) 1.000 0.023(2) . . . .
C16 C Uiso 0.5339(12) 1.2952(8) 0.9924(3) 1.000 0.036(2) . . . .
C17 C Uiso 0.5340(12) 1.1977(7) 1.0020(3) 1.000 0.036(2) . . . .
C18 C Uiso 0.4770(10) 1.1372(6) 0.9655(3) 1.000 0.028(2) . . . .
C19 C Uiso 0.4223(10) 1.1720(5) 0.9199(3) 1.000 0.024(2) . . . .
N2 N Uiso 0.8657(7) 0.8701(4) 0.9623(2) 1.000 0.0160(10) . . . .
C21 C Uiso 0.7350(9) 0.8114(6) 0.9799(3) 1.000 0.024(2) . . . .
C22 C Uiso 0.9369(9) 0.8170(6) 0.9185(3) 1.000 0.023(2) . . . .
C23 C Uiso 0.8063(10) 0.9657(6) 0.9435(3) 1.000 0.029(2) . . . .
C24 C Uiso 0.9745(8) 0.8887(5) 1.0043(3) 1.000 0.0140(10) . . . .
C25 C Uiso 0.9454(9) 0.8613(5) 1.0549(3) 1.000 0.018(2) . . . .
C26 C Uiso 1.0490(8) 0.8800(5) 1.0927(3) 1.000 0.021(2) . . . .
C27 C Uiso 1.1801(9) 0.9240(5) 1.0806(3) 1.000 0.021(2) . . . .
C28 C Uiso 1.2083(8) 0.9531(6) 1.0302(3) 1.000 0.024(2) . . . .
C29 C Uiso 1.1053(8) 0.9356(5) 0.9923(3) 1.000 0.019(2) . . . .
N3 N Uiso -0.1228(7) 1.1793(4) 0.7262(2) 1.000 0.0140(10) . . . .
C31 C Uiso 0.0356(9) 1.1932(6) 0.7094(3) 1.000 0.025(2) . . . .
C32 C Uiso -0.2243(9) 1.2216(6) 0.6862(3) 1.000 0.025(2) . . . .
C33 C Uiso -0.1506(9) 1.0725(5) 0.7273(3) 1.000 0.022(2) . . . .
C34 C Uiso -0.1446(8) 1.2268(5) 0.7774(3) 1.000 0.0160(10) . . . .
C35 C Uiso -0.1367(8) 1.3260(5) 0.7795(3) 1.000 0.019(2) . . . .
C36 C Uiso -0.1506(9) 1.3717(6) 0.8269(3) 1.000 0.025(2) . . . .
C37 C Uiso -0.1733(9) 1.3191(6) 0.8712(3) 1.000 0.024(2) . . . .
C38 C Uiso -0.1845(10) 1.2202(6) 0.8680(3) 1.000 0.024(2) . . . .
C39 C Uiso -0.1708(8) 1.1735(6) 0.8215(3) 1.000 0.019(2) . . . .
Br1 Br Uiso 0.40010(10) 0.87760(10) 0.90570(10) 1.000 0.0210(10) . . . .
Br2 Br Uiso 0.67250(10) 0.89770(10) 0.80450(10) 1.000 0.0210(10) . . . .
Br3 Br Uiso 0.13600(10) 1.01660(10) 0.83580(10) 1.000 0.0220(10) . . . .
Br4 Br Uiso 0.40440(10) 1.05850(10) 0.73160(10) 1.000 0.0210(10) . . . .
Se Se Uiso 0.40740(10) 0.96210(10) 0.81840(10) 1.000 0.0140(10) . . . .
Br5 Br Uiso 0.58200(10) 0.96440(10) 1.08410(10) 1.000 0.0190(10) . . . .

loop_
_geom_angle_atom_site_label_1
_geom_angle_atom_site_label_2
_geom_angle_atom_site_label_3
_geom_angle
_geom_angle_site_symmetry_1
_geom_angle_site_symmetry_2
_geom_angle_site_symmetry_3
_geom_angle_publ_flag
Br2 Se Br4 93.82(9) . . . yes
Br3 Se Br4 89.45(7) . . . yes
Br1 Se Br3 87.46(8) . . . yes
Br1 Se Br4 176.06(8) . . . yes
Br1 Se Br2 89.35(8) . . . yes
Br2 Se Br3 176.20(9) . . . yes
C11 N1 C14 110.0(6) . . . yes
C12 N1 C13 107.0(6) . . . yes
C11 N1 C12 107.2(6) . . . yes
C11 N1 C13 108.9(6) . . . yes
C12 N1 C14 113.8(6) . . . yes
C13 N1 C14 109.7(6) . . . yes
C22 N2 C23 109.9(5) . . . yes
C21 N2 C22 107.6(6) . . . yes
C21 N2 C23 107.0(6) . . . yes
C22 N2 C24 110.7(6) . . . yes
C23 N2 C24 108.6(5) . . . yes
C21 N2 C24 113.1(5) . . . yes
C31 N3 C32 109.4(5) . . . yes
C31 N3 C33 106.9(6) . . . yes
C33 N3 C34 113.3(5) . . . yes
C31 N3 C34 108.9(5) . . . yes
C32 N3 C33 107.2(6) . . . yes
C32 N3 C34 111.0(6) . . . yes
N1 C14 C15 121.4(6) . . . yes
C15 C14 C19 118.5(7) . . . no
N1 C14 C19 120.1(7) . . . yes
C14 C15 C16 119.2(8) . . . no
C15 C16 C17 121.7(9) . . . no
C16 C17 C18 118.6(8) . . . no
C17 C18 C19 121.2(8) . . . no
C14 C19 C18 120.8(7) . . . no
N2 C24 C29 118.9(7) . . . yes
N2 C24 C25 121.0(6) . . . yes
C25 C24 C29 120.1(7) . . . no
C24 C25 C26 119.2(7) . . . no
C25 C26 C27 120.7(7) . . . no
C26 C27 C28 120.2(7) . . . no
C27 C28 C29 119.6(7) . . . no
C24 C29 C28 120.2(7) . . . no
N3 C34 C35 117.9(6) . . . yes
N3 C34 C39 121.4(6) . . . yes
C35 C34 C39 120.7(7) . . . no
C34 C35 C36 119.1(7) . . . no
C35 C36 C37 120.6(7) . . . no
C36 C37 C38 119.3(7) . . . no
C37 C38 C39 121.1(7) . . . no
C34 C39 C38 119.2(8) . . . no

loop_
_geom_bond_atom_site_label_1
_geom_bond_atom_site_label_2
_geom_bond_distance
_geom_bond_site_symmetry_1
_geom_bond_site_symmetry_2
_geom_bond_publ_flag
Br1 Se 2.547(3) . . yes
Br2 Se 2.5880(16) . . yes
Br3 Se 2.6119(17) . . yes
Br4 Se 2.616(3) . . yes
N1 C14 1.474(9) . . yes
N1 C13 1.508(11) . . yes
N1 C11 1.509(10) . . yes
N1 C12 1.490(10) . . yes
N2 C23 1.512(10) . . yes
N2 C24 1.490(9) . . yes
N2 C22 1.498(10) . . yes
N2 C21 1.508(10) . . yes
N3 C33 1.503(9) . . yes
N3 C31 1.512(10) . . yes
N3 C32 1.504(10) . . yes
N3 C34 1.494(9) . . yes
C14 C19 1.381(10) . . no
C14 C15 1.405(11) . . no
C15 C16 1.373(12) . . no
C16 C17 1.375(15) . . no
C17 C18 1.365(12) . . no
C18 C19 1.369(11) . . no
C24 C25 1.390(11) . . no
C24 C29 1.387(10) . . no
C25 C26 1.381(11) . . no
C26 C27 1.372(11) . . no
C27 C28 1.390(11) . . no
C28 C29 1.376(11) . . no
C34 C35 1.379(10) . . no
C34 C39 1.381(11) . . no
C35 C36 1.387(11) . . no
C36 C37 1.375(11) . . no
C37 C38 1.378(12) . . no
C38 C39 1.373(11) . . no

loop_
_geom_torsion_atom_site_label_1
_geom_torsion_atom_site_label_2
_geom_torsion_atom_site_label_3
_geom_torsion_atom_site_label_4
_geom_torsion
_geom_torsion_site_symmetry_1
_geom_torsion_site_symmetry_2
_geom_torsion_site_symmetry_3
_geom_torsion_site_symmetry_4
_geom_torsion_publ_flag
C11 N1 C14 C15 127.7(8) . . . . no
C11 N1 C14 C19 -50.2(9) . . . . no
C12 N1 C14 C15 7.3(10) . . . . no
C12 N1 C14 C19 -170.6(7) . . . . no
C13 N1 C14 C15 -112.5(8) . . . . no
C13 N1 C14 C19 69.6(9) . . . . no
C22 N2 C24 C25 -126.7(7) . . . . no
C21 N2 C24 C25 -6.0(9) . . . . no
C21 N2 C24 C29 175.1(6) . . . . no
C23 N2 C24 C29 -66.3(8) . . . . no
C22 N2 C24 C29 54.4(8) . . . . no
C23 N2 C24 C25 112.6(7) . . . . no
C31 N3 C34 C35 67.7(8) . . . . no
C32 N3 C34 C35 -52.9(9) . . . . no
C32 N3 C34 C39 127.6(7) . . . . no
C31 N3 C34 C39 -111.8(7) . . . . no
C33 N3 C34 C39 7.0(10) . . . . no
C33 N3 C34 C35 -173.5(7) . . . . no
C19 C14 C15 C16 1.5(12) . . . . no
N1 C14 C15 C16 -176.4(8) . . . . no
C15 C14 C19 C18 -1.2(12) . . . . no
N1 C14 C19 C18 176.8(7) . . . . no
C14 C15 C16 C17 -0.7(15) . . . . no
C15 C16 C17 C18 -0.5(15) . . . . no
C16 C17 C18 C19 0.8(15) . . . . no
C17 C18 C19 C14 0.0(14) . . . . no
N2 C24 C25 C26 -179.9(6) . . . . no
C25 C24 C29 C28 1.6(11) . . . . no
C29 C24 C25 C26 -1.0(11) . . . . no
N2 C24 C29 C28 -179.5(7) . . . . no
C24 C25 C26 C27 -0.8(11) . . . . no
C25 C26 C27 C28 2.0(11) . . . . no
C26 C27 C28 C29 -1.4(11) . . . . no
C27 C28 C29 C24 -0.4(11) . . . . no
N3 C34 C35 C36 -177.4(7) . . . . no
C39 C34 C35 C36 2.1(11) . . . . no
N3 C34 C39 C38 177.5(7) . . . . no
C35 C34 C39 C38 -2.0(11) . . . . no
C34 C35 C36 C37 -0.6(12) . . . . no
C35 C36 C37 C38 -1.0(12) . . . . no
C36 C37 C38 C39 1.1(13) . . . . no
C37 C38 C39 C34 0.4(12) . . . . no
